data_4323293
loop_
_publ_author_name
'Wolfgang A. Herrmann'
'William A. Wojtczak'
'Georg R. J. Artus'
'Fritz E. K\"uhn'
'Mike R. Mattner'

_publ_contact_author
;                                                                               
       Georg Artus                                                     
       Anorganisch-chemisches Institut der                                      
       Technischen Universit\"at M\"unchen                                      
       Lichtenbergstrasse 4                                                     
       D-85747 Garching                                                         
;
_publ_contact_author_email 'artus@zaphod.anorg.chemie.tu-muenchen.de '
_publ_contact_author_fax ' 089 3209 3473 '
_publ_contact_author_phone ' 089 3209 3143 '
_publ_section_title
;
 Multiple Bonds Between Main Group Elements and Transition Metals. 151.1
 Trioxorhenium(VII) Alkoxide Complexes
;
_journal_name_full 'Inorganic Chemistry'
_journal_page_first 465
_journal_page_last 471
_journal_paper_doi 10.1021/ic951508j
_journal_volume 36
_journal_year 1997
_chemical_formula_sum 'C4 H14 O10 Re2'
_chemical_formula_weight 594.56
_space_group_IT_number 2
_symmetry_cell_setting triclinic
_symmetry_space_group_name_Hall '-P 1'
_symmetry_space_group_name_H-M 'P -1'
_atom_sites_solution_hydrogens geom
_atom_sites_solution_primary heavy
_audit_creation_date 96-06-05
_audit_creation_method CRYSTALS
_audit_update_record
;                                                                               
 96-06-05  Updated by the Author G. Artus                              
;
_cell_angle_alpha 109.39
_cell_angle_beta 99.48
_cell_angle_gamma 110.31
_cell_formula_units_Z 1.00
_cell_length_a 6.276
_cell_length_b 6.72
_cell_length_c 8.005
_cell_measurement_reflns_used 25
_cell_measurement_temperature 193(4)
_cell_measurement_theta_max 29.9
_cell_measurement_theta_min 20.35
_cell_volume 283.313
_computing_cell_refinement 'CAD-4 software (Enraf-Nonius, 1989)'
_computing_data_collection 'CAD-4 software (Enraf-Nonius, 1989)'
_computing_data_reduction ' SDP (Enraf-Nonius, 1988) '
_computing_molecular_graphics 'PLATON (Spek, 1995) '
_computing_publication_material 'CRYSTALS '
_computing_structure_refinement 'CRYSTALS '
_computing_structure_solution 'SHELXS86 (Sheldrick, 1986)'
_diffrn_ambient_temperature 193(4)
_diffrn_measurement_device '  Enraf-nonius CAD4 '
_diffrn_measurement_method 'omega scan'
_diffrn_radiation_monochromator graphite
_diffrn_radiation_source 'fine-focus sealed tube'
_diffrn_radiation_type 'Mo K\a'
_diffrn_radiation_wavelength 0.71073
_diffrn_reflns_av_R_equivalents 0.05
_diffrn_reflns_limit_h_max 7
_diffrn_reflns_limit_h_min -7
_diffrn_reflns_limit_k_max 7
_diffrn_reflns_limit_k_min -7
_diffrn_reflns_limit_l_max 9
_diffrn_reflns_limit_l_min -9
_diffrn_reflns_number 2129
_diffrn_reflns_theta_max 25.00
_diffrn_reflns_theta_min 1.00
_diffrn_standards_decay_% 0.00
_diffrn_standards_interval_time 60
_diffrn_standards_number 3
_exptl_absorpt_coefficient_mu 21.4
_exptl_absorpt_correction_T_max 1.0
_exptl_absorpt_correction_T_min 0.37
_exptl_absorpt_correction_type empirical
_exptl_crystal_colour ' none '
_exptl_crystal_density_diffrn 3.49
_exptl_crystal_description ' fragment '
_exptl_crystal_F_000 268
_refine_diff_density_max 5.6
_refine_diff_density_min -6.76
_refine_ls_extinction_method None
_refine_ls_goodness_of_fit_obs 1.0820
_refine_ls_hydrogen_treatment
;
 H atoms placed geometrically after each cycle
;
_refine_ls_matrix_type full
_refine_ls_number_parameters 73
_refine_ls_number_reflns 982
_refine_ls_R_factor_obs 0.0495
_refine_ls_shift/esd_max 0.000050
_refine_ls_structure_factor_coef F
_refine_ls_weighting_scheme
;
 Chebychev polynomial (Carruthers & Watkin, 1979)
;
_refine_ls_wR_factor_obs 0.0561
_reflns_limit_h_max 7
_reflns_limit_h_min 0
_reflns_limit_k_max 7
_reflns_limit_k_min -7
_reflns_limit_l_max 9
_reflns_limit_l_min -9
_reflns_number_observed 982
_reflns_number_total 982
_reflns_observed_criterion >0.00s(I)
_cod_data_source_file ic951508j_1.cif
_cod_data_source_block global
_cod_depositor_comments
;
The following automatic conversions were performed:

'_atom_sites_solution_hydrogens' value 'Geometric' was changed to
'geom'.

Automatic conversion script
Id: cif_fix_values 6452 2018-10-05 10:23:21Z andrius 
;
_cod_original_cell_volume 283.3
_cod_original_sg_symbol_H-M 'P -1 '
_cod_original_formula_sum ' C4 H14 Re2 O10 '
_cod_database_code 4323293

loop_
_symmetry_equiv_pos_as_xyz
x,y,z
-x,-y,-z

loop_
_atom_site_aniso_label
_atom_site_aniso_U_11
_atom_site_aniso_U_22
_atom_site_aniso_U_33
_atom_site_aniso_U_23
_atom_site_aniso_U_13
_atom_site_aniso_U_12
RE1 0.0126(4) 0.0104(4) 0.0109(4) 0.0030(2) 0.0035(2) 0.0030(2)
O1 0.014(3) 0.012(3) 0.010(3) 0.002(3) 0.005(3) -0.000(3)
O2 0.014(4) 0.026(5) 0.025(5) 0.013(4) 0.002(3) 0.009(4)
O3 0.026(4) 0.015(4) 0.022(4) 0.010(3) 0.009(3) 0.015(3)
O4 0.022(4) 0.016(4) 0.019(4) 0.007(3) 0.004(3) 0.005(3)
O5 0.018(4) 0.015(4) 0.017(4) 0.004(3) 0.004(3) 0.006(3)
C1 0.031(6) 0.021(6) 0.008(5) 0.008(4) -0.002(4) -0.003(5)
C2 0.021(6) 0.031(7) 0.020(6) 0.015(5) -0.001(5) 0.006(5)

loop_
_atom_site_label
_atom_site_fract_x
_atom_site_fract_y
_atom_site_fract_z
_atom_site_U_iso_or_equiv
_atom_site_occupancy
_atom_site_thermal_displace_type
RE1 0.02914(5) 0.25738(5) 0.17203(4) 0.0121 1.0000 Uani
O1 0.071(1) 0.104(1) -0.0870(9) 0.0126 1.0000 Uani
O2 0.393(1) 0.254(2) 0.251(1) 0.0193 1.0000 Uani
O3 0.056(1) 0.291(1) 0.399(1) 0.0159 1.0000 Uani
O4 0.193(1) 0.529(1) 0.186(1) 0.0199 1.0000 Uani
O5 -0.262(1) 0.211(1) 0.084(1) 0.0175 1.0000 Uani
C1 0.206(2) 0.232(2) -0.174(1) 0.0176 1.0000 Uani
C2 0.454(2) 0.161(2) 0.381(2) 0.0224 1.0000 Uani
H1 0.1500 0.1505 -0.2875 0.0274 1.0000 Uiso
H7 0.5076 0.2395 0.1951 0.0500 1.0000 Uiso
H2 0.1943 0.3774 -0.1457 0.0231 1.0000 Uiso
H3 0.3715 0.2627 -0.1309 0.0231 1.0000 Uiso
H4 0.6139 0.1754 0.3960 0.0308 1.0000 Uiso
H5 0.4432 0.2478 0.4997 0.0308 1.0000 Uiso
H6 0.3439 -0.0003 0.3347 0.0308 1.0000 Uiso

loop_
_atom_type_symbol
_atom_type_scat_dispersion_real
_atom_type_scat_dispersion_imag
_atom_type_scat_Cromer_Mann_a1
_atom_type_scat_Cromer_Mann_b1
_atom_type_scat_Cromer_Mann_a2
_atom_type_scat_Cromer_Mann_b2
_atom_type_scat_Cromer_Mann_a3
_atom_type_scat_Cromer_Mann_b3
_atom_type_scat_Cromer_Mann_a4
_atom_type_scat_Cromer_Mann_b4
_atom_type_scat_Cromer_Mann_c
_atom_type_scat_source
'C   ' 0.0020 0.0020 2.3100 20.8439 1.0200 10.2075 1.5886 0.5687 0.8650 51.6512 0.2156 International_Tables_Vol_IV_Table_2.2B
'H   ' 0.0000 0.0000 0.4930 10.5109 0.3229 26.1257 0.1402 3.1424 0.0408 57.7997 0.0030 International_Tables_Vol_IV_Table_2.2B
'O   ' 0.0080 0.0060 3.0485 13.2771 2.2868 5.7011 1.5463 0.3239 0.8670 32.9089 0.2508 International_Tables_Vol_IV_Table_2.2B
'Re  ' -1.5980 7.2320 28.7621 1.6719 15.7189 9.0923 14.5564 0.3505 5.4417 52.0861 10.4720 International_Tables_Vol_IV_Table_2.2B

loop_
_geom_angle_atom_site_label_1
_geom_angle_site_symmetry_1
_geom_angle_atom_site_label_2
_geom_angle_site_symmetry_2
_geom_angle_atom_site_label_3
_geom_angle_site_symmetry_3
_geom_angle
_geom_angle_publ_flag
O1 . RE1 . O1 2_555 68.0(3) no
O1 . RE1 . O2 . 76.9(3) no
O1 2_555 RE1 . O2 . 78.7(3) no
O1 . RE1 . O3 . 151.1(3) no
O1 2_555 RE1 . O3 . 89.6(3) no
O2 . RE1 . O3 . 81.1(3) no
O1 . RE1 . O4 . 89.9(3) no
O1 2_555 RE1 . O4 . 154.4(4) no
O2 . RE1 . O4 . 83.9(3) no
O3 . RE1 . O4 . 106.2(4) no
O1 . RE1 . O5 . 95.8(3) no
O1 2_555 RE1 . O5 . 92.3(3) no
O2 . RE1 . O5 . 170.0(4) no
O3 . RE1 . O5 . 103.4(3) no
O4 . RE1 . O5 . 103.1(4) no
RE1 . O1 . RE1 2_555 112.0(3) no
RE1 . O1 . C1 . 124.4(6) no
RE1 2_555 O1 . C1 . 121.7(7) no
RE1 . O2 . C2 . 121.9(6) no
RE1 . O2 . H7 . 137.9(7) no
C2 . O2 . H7 . 95.1(8) no
O1 . C1 . H1 . 107.2(10) no
O1 . C1 . H2 . 110.0(11) no
H1 . C1 . H2 . 110.0(12) no
O1 . C1 . H3 . 110.0(9) no
H1 . C1 . H3 . 110.0(14) no
H2 . C1 . H3 . 109.5(11) no
O2 . C2 . H4 . 109.5(10) no
O2 . C2 . H5 . 109.5(12) no
H4 . C2 . H5 . 109.5(12) no
O2 . C2 . H6 . 109.5(10) no
H4 . C2 . H6 . 109.5(13) no
H5 . C2 . H6 . 109.5(12) no

loop_
_geom_bond_atom_site_label_1
_geom_bond_site_symmetry_1
_geom_bond_atom_site_label_2
_geom_bond_site_symmetry_2
_geom_bond_distance
_geom_bond_publ_flag
RE1 . O1 . 2.091(7) yes
RE1 . O1 2_555 2.114(7) yes
RE1 . O2 . 2.279(8) yes
RE1 . O3 . 1.729(7) yes
RE1 . O4 . 1.712(7) yes
RE1 . O5 . 1.725(8) yes
O1 . C1 . 1.43(1) yes
O2 . C2 . 1.44(2) yes
O2 . H7 . 0.920(8) no
C1 . H1 . 0.82(1) no
C1 . H2 . 0.96(1) no
C1 . H3 . 0.96(1) no
C2 . H4 . 0.96(1) no
C2 . H5 . 0.96(1) no
C2 . H6 . 0.96(1) no
